data_4118946
loop_
_publ_author_name
'Laura Ca\~nadillas-Delgado'
'Oscar Fabelo'
'J. Alberto Rodr\'iguez-Velamaz\'an'
'Marie-H\'el\`ene Lem\'ee-Cailleau'
'Sax A. Mason'
'Emilio Pardo'
'Francesc Lloret'
'Jiong-Peng Zhao'
'Xian-He Bu'
'Virginie Simonet'
'Claire V. Colin'
'Juan Rodr\'iguez-Carvajal'

_publ_contact_author_address
;Instituto de Ciencia de Materiales de Arag\'on, CSIC-Universidad de Zaragoza, 
C/ Pedro Cerbuna 12, E-50009, Zaragoza, Spain.
Institut Laue-Langevin, Grenoble, 
6 rue Jules Horowitz, B.P. 156, 38042 Grenoble Cedex 9, France.
;
_publ_contact_author_email fabelo@ill.fr
_publ_contact_author_name 'Dr. Oscar Fabelo'
_publ_section_title
;
 The Role of Order-Disorder Transitions in the Quest for Molecular
 Multiferroics: Structural and Magnetic Neutron Studies of a Mixed Valence
 Iron(II)-Iron(III) Formate Framework
;
_journal_name_full 'Journal of the American Chemical Society'
_journal_page_first 19772
_journal_page_last 19781
_journal_paper_doi 10.1021/ja3082457
_journal_volume 134
_journal_year 2012
_chemical_formula_sum 'C8 H14 Fe2 N O12'
_chemical_formula_weight 427.89
_space_group_IT_number 163
_symmetry_cell_setting trigonal
_symmetry_Int_Tables_number 163
_symmetry_space_group_name_Hall '-P 3 2c'
_symmetry_space_group_name_H-M 'P -3 1 c'
_atom_sites_solution_hydrogens geom
_atom_sites_solution_primary direct
_atom_sites_solution_secondary difmap
_audit_creation_method SHELXL-97
_cell_angle_alpha 90.00
_cell_angle_beta 90.00
_cell_angle_gamma 120.00
_cell_formula_units_Z 2
_cell_length_a 8.2550(12)
_cell_length_b 8.2550(12)
_cell_length_c 13.891(3)
_cell_measurement_temperature 220(2)
_cell_volume 819.8(2)
_computing_cell_refinement 'lauegen (CCP4)'
_computing_data_collection 'VIVALDI (MAATEL)'
_computing_data_reduction 'argonne_boxes, laue4 (Piltz, 2011)'
_computing_molecular_graphics 'Mercury (McRae, 2006)'
_computing_publication_material 'WINGX (Farrugia, 1999)'
_computing_structure_refinement 'SHELXL-97 (Sheldrick, 2008)'
_diffrn_ambient_temperature 220(2)
_diffrn_detector_area_resol_mean 0.7
_diffrn_measurement_device_type 'VIVALDI Laue Instrument'
_diffrn_measurement_method 'Laue patterns at 10 orientations'
_diffrn_radiation_monochromator none
_diffrn_radiation_probe neutron
_diffrn_radiation_source 'ILL reactor source, thermal guide'
_diffrn_radiation_type neutron
_diffrn_radiation_wavelength 0.80-5.20
_diffrn_reflns_av_R_equivalents 0.2526
_diffrn_reflns_av_sigmaI/netI 0.1318
_diffrn_reflns_limit_h_max 12
_diffrn_reflns_limit_h_min -12
_diffrn_reflns_limit_k_max 12
_diffrn_reflns_limit_k_min -12
_diffrn_reflns_limit_l_max 20
_diffrn_reflns_limit_l_min -20
_diffrn_reflns_number 15574
_diffrn_reflns_theta_max 38.64
_diffrn_reflns_theta_min 3.25
_diffrn_standards_number none
_exptl_absorpt_coefficient_mu 1.470
_exptl_absorpt_correction_type none
_exptl_crystal_colour black
_exptl_crystal_density_diffrn 1.733
_exptl_crystal_description prism
_exptl_crystal_F_000 197
_exptl_crystal_size_max 3
_exptl_crystal_size_mid 1
_exptl_crystal_size_min 1
_refine_diff_density_max 0.918
_refine_diff_density_min -0.888
_refine_diff_density_rms 0.206
_refine_ls_extinction_method none
_refine_ls_goodness_of_fit_ref 1.513
_refine_ls_hydrogen_treatment refall
_refine_ls_matrix_type full
_refine_ls_number_parameters 67
_refine_ls_number_reflns 838
_refine_ls_number_restraints 0
_refine_ls_restrained_S_all 1.513
_refine_ls_R_factor_all 0.2406
_refine_ls_R_factor_gt 0.1800
_refine_ls_shift/su_max 0.000
_refine_ls_shift/su_mean 0.000
_refine_ls_structure_factor_coef Fsqd
_refine_ls_weighting_details 'calc w=1/[\s^2^(Fo^2^)+(0.0454P)^2^+20.4879P] where P=(Fo^2^+2Fc^2^)/3'
_refine_ls_weighting_scheme calc
_refine_ls_wR_factor_gt 0.2635
_refine_ls_wR_factor_ref 0.2777
_reflns_number_gt 713
_reflns_number_total 838
_reflns_threshold_expression >2sigma(I)
_cod_data_source_file ja3082457_si_002.cif
_cod_data_source_block VIVALDI
_cod_database_code 4118946

loop_
_symmetry_equiv_pos_as_xyz
'x, y, z'
'-y, x-y, z'
'-y, -x, -z+1/2'
'-x+y, -x, z'
'x, x-y, -z+1/2'
'-x+y, y, -z+1/2'
'-x, -y, -z'
'y, -x+y, -z'
'y, x, z-1/2'
'x-y, x, -z'
'-x, -x+y, z-1/2'
'x-y, -y, z-1/2'

loop_
_atom_site_label
_atom_site_type_symbol
_atom_site_fract_x
_atom_site_fract_y
_atom_site_fract_z
_atom_site_U_iso_or_equiv
_atom_site_adp_type
_atom_site_occupancy
_atom_site_symmetry_multiplicity
_atom_site_calc_flag
_atom_site_refinement_flags
Fe1 Fe 0.6667 0.3333 0.2500 0.0093(7) Uani 1 6 d S
Fe2 Fe 1.0000 0.0000 0.0000 0.0090(8) Uani 1 6 d S
O1 O 0.8865(5) 0.3422(6) 0.1668(4) 0.0274(9) Uani 1 1 d .
O2 O 1.0123(5) 0.2065(5) 0.0817(3) 0.0188(7) Uani 1 1 d .
C1 C 0.8752(4) 0.2114(5) 0.1182(3) 0.0217(7) Uani 1 1 d .
C2 C 0.3333 0.6667 0.156(3) 0.183(17) Uani 1 3 d S
N1 N 0.2796(12) 0.559(2) 0.2500 0.15(2) Uani 0.33 2 d SP
H1 H 0.7374(13) 0.0914(18) 0.1048(14) 0.088(6) Uani 1 1 d .
H101 H 0.327(11) 0.480(8) 0.260(8) 0.12(3) Uani 0.33 1 d P
H100 H 0.468(6) 0.732(7) 0.129(6) 0.24(3) Uani 1 1 d .

loop_
_atom_site_aniso_label
_atom_site_aniso_U_11
_atom_site_aniso_U_22
_atom_site_aniso_U_33
_atom_site_aniso_U_23
_atom_site_aniso_U_13
_atom_site_aniso_U_12
Fe1 0.0078(10) 0.0078(10) 0.0123(19) 0.000 0.000 0.0039(5)
Fe2 0.0072(10) 0.0072(10) 0.013(2) 0.000 0.000 0.0036(5)
O1 0.0214(17) 0.0206(16) 0.041(2) -0.0092(16) 0.0099(15) 0.0114(14)
O2 0.0140(14) 0.0153(13) 0.0269(19) -0.0082(12) -0.0001(12) 0.0073(12)
C1 0.0145(12) 0.0172(13) 0.0325(18) -0.0107(12) -0.0008(11) 0.0073(10)
C2 0.042(4) 0.042(4) 0.46(5) 0.000 0.000 0.021(2)
N1 0.043(8) 0.017(7) 0.38(7) 0.000 -0.08(2) 0.008(4)
H1 0.021(4) 0.061(7) 0.155(14) -0.066(9) 0.010(5) 0.000(4)
H101 0.09(4) 0.06(3) 0.21(9) 0.02(4) -0.07(5) 0.03(3)
H100 0.11(3) 0.15(4) 0.42(9) 0.01(5) 0.10(4) 0.04(3)

loop_
_atom_type_symbol
_atom_type_description
_atom_type_scat_dispersion_real
_atom_type_scat_dispersion_imag
_atom_type_scat_source
C C 0.0000 0.0000 'International Tables Vol C Tables 4.2.6.8 and 6.1.1.4'
H H 0.0000 0.0000 'International Tables Vol C Tables 4.2.6.8 and 6.1.1.4'
Fe Fe 0.0000 0.0000 'International Tables Vol C Tables 4.2.6.8 and 6.1.1.4'
N N 0.0000 0.0000 'International Tables Vol C Tables 4.2.6.8 and 6.1.1.4'
O O 0.0000 0.0000 'International Tables Vol C Tables 4.2.6.8 and 6.1.1.4'

loop_
_geom_angle_atom_site_label_1
_geom_angle_atom_site_label_2
_geom_angle_atom_site_label_3
_geom_angle
_geom_angle_site_symmetry_1
_geom_angle_site_symmetry_3
O1 Fe1 O1 89.4(3) 3_665 .
O1 Fe1 O1 93.15(19) 3_665 5
O1 Fe1 O1 84.4(2) . 5
O1 Fe1 O1 84.4(2) 3_665 4_665
O1 Fe1 O1 93.15(19) . 4_665
O1 Fe1 O1 176.6(2) 5 4_665
O1 Fe1 O1 93.15(19) 3_665 6_655
O1 Fe1 O1 176.6(2) . 6_655
O1 Fe1 O1 93.15(19) 5 6_655
O1 Fe1 O1 89.4(3) 4_665 6_655
O1 Fe1 O1 176.6(2) 3_665 2_655
O1 Fe1 O1 93.15(19) . 2_655
O1 Fe1 O1 89.4(3) 5 2_655
O1 Fe1 O1 93.15(19) 4_665 2_655
O1 Fe1 O1 84.4(2) 6_655 2_655
O2 Fe2 O2 91.21(17) 7_755 10_545
O2 Fe2 O2 180.0(3) 7_755 .
O2 Fe2 O2 88.79(17) 10_545 .
O2 Fe2 O2 91.21(17) 7_755 8_665
O2 Fe2 O2 91.21(17) 10_545 8_665
O2 Fe2 O2 88.79(17) . 8_665
O2 Fe2 O2 88.79(17) 7_755 4_765
O2 Fe2 O2 180.0(3) 10_545 4_765
O2 Fe2 O2 91.21(17) . 4_765
O2 Fe2 O2 88.79(17) 8_665 4_765
O2 Fe2 O2 88.79(17) 7_755 2_645
O2 Fe2 O2 88.79(17) 10_545 2_645
O2 Fe2 O2 91.21(17) . 2_645
O2 Fe2 O2 180.0(3) 8_665 2_645
O2 Fe2 O2 91.21(17) 4_765 2_645
C1 O1 Fe1 125.3(3) . .
C1 O2 Fe2 126.2(3) . .
O1 C1 O2 124.9(3) . .
N1 C2 N1 52.1(17) 4_565 2_665
N1 C2 N1 52.1(17) 4_565 .
N1 C2 N1 52.1(18) 2_665 .
N1 N1 N1 60.0 2_665 4_565
N1 N1 C2 63.9(9) 2_665 3_665
N1 N1 C2 63.9(9) 4_565 3_665
N1 N1 C2 63.9(9) 2_665 .
N1 N1 C2 63.9(9) 4_565 .
C2 N1 C2 119(2) 3_665 .

loop_
_geom_bond_atom_site_label_1
_geom_bond_atom_site_label_2
_geom_bond_distance
_geom_bond_site_symmetry_2
Fe1 O1 2.121(4) 3_665
Fe1 O1 2.121(4) .
Fe1 O1 2.121(4) 5
Fe1 O1 2.121(4) 4_665
Fe1 O1 2.121(4) 6_655
Fe1 O1 2.121(4) 2_655
Fe2 O2 2.008(3) 7_755
Fe2 O2 2.008(3) 10_545
Fe2 O2 2.008(3) .
Fe2 O2 2.008(3) 8_665
Fe2 O2 2.008(3) 4_765
Fe2 O2 2.008(3) 2_645
O1 C1 1.237(5) .
O2 C1 1.259(4) .
C2 N1 1.51(4) 4_565
C2 N1 1.51(4) 2_665
C2 N1 1.51(4) .
N1 N1 1.33(3) 2_665
N1 N1 1.33(3) 4_565
N1 C2 1.51(4) 3_665
